data_4129578
loop_
_publ_author_name
'Ensign, Seth C.'
'Vanable, Evan P.'
'Kortman, Gregory D.'
'Weir, Lee J.'
'Hull, Kami L.'

_publ_contact_author
; 
Kami L. Hull 
University of Illinois 
361 RAL, Box 23-5 
600 South Mathews Avenue 
Urbana, Illinois  61801 
USA 
;
_publ_section_title
;
 Anti-Markovnikov Hydroamination of Homoallylic Amines.
;
_journal_issue 43
_journal_name_full 'Journal of the American Chemical Society'
_journal_page_first 13748
_journal_page_last 13751
_journal_paper_doi 10.1021/jacs.5b08500
_journal_volume 137
_journal_year 2015
_chemical_formula_moiety
;
C52 H45 N O P2 Rh, C4 H8 O, B F2, 2(F)
;
_chemical_formula_sum 'C56 H53 B F4 N O2 P2 Rh'
_chemical_formula_weight 1023.65
_space_group_crystal_system triclinic
_space_group_IT_number 2
_space_group_name_Hall '-P 1'
_space_group_name_H-M_alt 'P -1'
_atom_sites_solution_hydrogens geom
_audit_creation_date 2015-10-02
_audit_creation_method
; 
Olex2 1.2 
(compiled 2015.09.30 svn.r3233 for OlexSys, GUI svn.r5103) 
;
_audit_update_record
; 
? 
;
_cell_angle_alpha 88.2639(19)
_cell_angle_beta 84.3786(18)
_cell_angle_gamma 73.4287(19)
_cell_formula_units_Z 2
_cell_length_a 10.5541(6)
_cell_length_b 10.8702(6)
_cell_length_c 21.4812(10)
_cell_measurement_reflns_used 9794
_cell_measurement_temperature 100(2)
_cell_measurement_theta_max 27.15
_cell_measurement_theta_min 2.38
_cell_volume 2350.7(2)
_computing_cell_refinement 'SAINT V8.34A (Bruker, 2005)'
_computing_data_collection 'APEX2 V2014.9-0 (Bruker, 2014)'
_computing_data_reduction
; 
SAINT V8.34A, XPREP v2014/2, SADABS V2014/4, TWINABS V2012/1 
(Bruker, 2012 & 2014) 
;
_computing_molecular_graphics 'Olex2 (Dolomanov et al., 2009)'
_computing_publication_material 'Olex2 (Dolomanov et al., 2009)'
_computing_structure_refinement
; 
SHELX-2014-6 (Sheldrick, 2014) 
Olex2 1.2.6 (Dolomanov et. al., 2009) 
;
_computing_structure_solution 'SHELX-97 (Sheldrick, 2008)'
_diffrn_ambient_temperature 100(2)
_diffrn_detector CCD
_diffrn_detector_type 'Apex II CCD'
_diffrn_measured_fraction_theta_full 0.999
_diffrn_measured_fraction_theta_max 0.999
_diffrn_measurement_device 'Bruker D8 Venture/Photon 100'
_diffrn_measurement_method 'profile data from \f and \w scans'
_diffrn_measurement_specimen_support 'Mitegen 50um'
_diffrn_radiation_collimation 0.3
_diffrn_radiation_monochromator 'multilayer mirrors'
_diffrn_radiation_probe x-ray
_diffrn_radiation_source 'microfocus sealed tube'
_diffrn_radiation_type MoK\a
_diffrn_radiation_wavelength 0.71073
_diffrn_radiation_wavelength_id mo_cd26w_0m
_diffrn_reflns_av_R_equivalents 0.0694
_diffrn_reflns_av_unetI/netI 0.0211
_diffrn_reflns_Laue_measured_fraction_full 0.999
_diffrn_reflns_Laue_measured_fraction_max 0.999
_diffrn_reflns_limit_h_max 13
_diffrn_reflns_limit_h_min -13
_diffrn_reflns_limit_k_max 13
_diffrn_reflns_limit_k_min -13
_diffrn_reflns_limit_l_max 27
_diffrn_reflns_limit_l_min -27
_diffrn_reflns_number 10430
_diffrn_reflns_point_group_measured_fraction_full 0.999
_diffrn_reflns_point_group_measured_fraction_max 0.999
_diffrn_reflns_theta_full 26.000
_diffrn_reflns_theta_max 27.159
_diffrn_reflns_theta_min 2.177
_diffrn_source_current 24.0
_diffrn_source_power 1.2
_diffrn_source_target Mo
_diffrn_source_type 'Rotating Anode'
_diffrn_source_voltage 50.0
_exptl_absorpt_coefficient_mu 0.492
_exptl_absorpt_correction_T_max 0.96925
_exptl_absorpt_correction_T_min 0.95434
_exptl_absorpt_correction_type integration
_exptl_absorpt_process_details 'SADABS V2014/4 (Bruker, 2014)'
_exptl_crystal_colour orange
_exptl_crystal_density_diffrn 1.446
_exptl_crystal_density_method 'not measured'
_exptl_crystal_description block
_exptl_crystal_F_000 1056
_exptl_crystal_id mo_cd26w_0m
_exptl_crystal_preparation
; 
The data crystal was mounted using oil (Parantone-N, Exxon) to a 
0.3 mm cryo-loop (Hampton Research) with the (1 0 -5) scattering 
planes roughly normal to the spindle axis. 
;
_exptl_crystal_size_max 0.140
_exptl_crystal_size_mid 0.119
_exptl_crystal_size_min 0.117
_refine_diff_density_max 0.374
_refine_diff_density_min -0.884
_refine_diff_density_rms 0.070
_refine_ls_extinction_method none
_refine_ls_goodness_of_fit_ref 1.075
_refine_ls_hydrogen_treatment constr
_refine_ls_matrix_type full
_refine_ls_number_parameters 622
_refine_ls_number_reflns 10430
_refine_ls_number_restraints 0
_refine_ls_restrained_S_all 1.075
_refine_ls_R_factor_all 0.0261
_refine_ls_R_factor_gt 0.0233
_refine_ls_shift/su_max 0.001
_refine_ls_shift/su_mean 0.000
_refine_ls_structure_factor_coef Fsqd
_refine_ls_weighting_details 'w=1/[\s^2^(Fo^2^)+(0.0279P)^2^+1.5053P] where P=(Fo^2^+2Fc^2^)/3'
_refine_ls_weighting_scheme calc
_refine_ls_wR_factor_gt 0.0599
_refine_ls_wR_factor_ref 0.0610
_reflns_Friedel_coverage 0.000
_reflns_number_gt 10430
_reflns_number_total 10430
_reflns_threshold_expression 'I > 2\s(I)'
_cod_data_source_file ja5b08500_si_001.cif
_cod_data_source_block mo_cd26w_0m
_cod_database_code 4129578
_shelxl_version_number 2013-4
_shelx_space_group_comment
; 
The symmetry employed for this shelxl refinement is uniquely defined 
by the following loop, which should always be used as a source of 
symmetry information in preference to the above space-group names. 
They are only intended as comments. 
;
_shelx_estimated_absorpt_t_max 0.945
_shelx_estimated_absorpt_t_min 0.934
_olex2_refinement_description
; 
1. Fixed Uiso 
 At 1.2 times of: 
  All C(H) groups, All C(H,H) groups, All N(H,H) groups 
2. Uiso/Uaniso restraints and constraints 
Uanis(B1) = Uanis(B1A) 
Uanis(F3) = Uanis(F3A) 
Uanis(F4) = Uanis(F4A) 
Uanis(F1) = Uanis(F1A) 
Uanis(F2) = Uanis(F2A) 
3. Others 
 Sof(B1A)=Sof(F3A)=Sof(F4A)=1-FVAR(1) 
 Sof(F3)=Sof(F4)=Sof(B1)=FVAR(1) 
 Sof(F1A)=1-FVAR(2) 
 Sof(F1)=FVAR(2) 
 Sof(F2A)=1-FVAR(3) 
 Sof(F2)=FVAR(3) 
4.a Ternary CH refined with riding coordinates: 
 C3(H3) 
4.b Secondary CH2 refined with riding coordinates: 
 N1(H1A,H1B), C2(H2A,H2B), C4(H4A,H4B), C1S(H1SA,H1SB), C2S(H2SA,H2SB), 
 C3S(H3SA,H3SB), C4S(H4SA,H4SB) 
4.c Aromatic/amide H refined with riding coordinates: 
 C6(H6), C7(H7), C8(H8), C9(H9), C10(H10), C12(H12), C13(H13), C14(H14), 
 C15(H15), C16(H16), C18(H18), C19(H19), C20(H20), C21(H21), C22(H22), C24(H24), 
  C25(H25), C26(H26), C27(H27), C28(H28), C31(H31), C32(H32), C33(H33), 
 C34(H34), C38(H38), C39(H39), C40(H40), C41(H41), C43(H43), C44(H44), C45(H45), 
  C46(H46), C47(H47), C49(H49), C50(H50), C51(H51), C52(H52), C53(H53) 
;
_olex2_submission_special_instructions 'No special instructions were received'

loop_
_space_group_symop_operation_xyz
'x, y, z'
'-x, -y, -z'

loop_
_atom_site_label
_atom_site_type_symbol
_atom_site_fract_x
_atom_site_fract_y
_atom_site_fract_z
_atom_site_U_iso_or_equiv
_atom_site_adp_type
_atom_site_occupancy
_atom_site_site_symmetry_order
_atom_site_calc_flag
_atom_site_refinement_flags_posn
_atom_site_refinement_flags_occupancy
_atom_site_disorder_assembly
_atom_site_disorder_group
Rh1 Rh 0.69058(2) 0.59044(2) 0.74748(2) 0.00846(4) Uani 1 1 d . . . .
P1 P 0.69219(4) 0.77154(3) 0.80293(2) 0.00877(7) Uani 1 1 d . . . .
P2 P 0.60247(4) 0.70189(4) 0.66491(2) 0.00997(7) Uani 1 1 d . . . .
O1 O 0.75236(10) 0.87512(10) 0.67125(5) 0.0121(2) Uani 1 1 d . . . .
N1 N 0.75307(12) 0.46736(12) 0.82541(5) 0.0105(2) Uani 1 1 d . . . .
H1A H 0.8466 0.4160 0.8159 0.013 Uiso 1 1 calc R . . .
H1B H 0.7485 0.5205 0.8626 0.013 Uiso 1 1 calc R . . .
C1 C 0.66852(14) 0.37921(13) 0.83972(6) 0.0100(3) Uani 1 1 d . . . .
C2 C 0.67697(15) 0.31095(14) 0.77723(6) 0.0125(3) Uani 1 1 d . . . .
H2A H 0.7664 0.2498 0.7692 0.015 Uiso 1 1 calc R . . .
H2B H 0.6113 0.2612 0.7802 0.015 Uiso 1 1 calc R . . .
C3 C 0.65082(15) 0.40452(14) 0.72274(7) 0.0128(3) Uani 1 1 d . . . .
H3 H 0.5654 0.4141 0.7040 0.015 Uiso 1 1 calc R . . .
C4 C 0.75296(16) 0.42303(14) 0.68217(7) 0.0149(3) Uani 1 1 d . . . .
H4A H 0.7335 0.4417 0.6381 0.018 Uiso 1 1 calc R . . .
H4B H 0.8418 0.3626 0.6863 0.018 Uiso 1 1 calc R . . .
C5 C 0.72095(15) 0.28016(14) 0.89046(6) 0.0117(3) Uani 1 1 d . . . .
C6 C 0.84141(16) 0.26593(15) 0.91539(7) 0.0157(3) Uani 1 1 d . . . .
H6 H 0.8951 0.3200 0.9014 0.019 Uiso 1 1 calc R . . .
C7 C 0.88354(17) 0.17248(16) 0.96083(7) 0.0202(3) Uani 1 1 d . . . .
H7 H 0.9655 0.1640 0.9777 0.024 Uiso 1 1 calc R . . .
C8 C 0.80725(18) 0.09199(16) 0.98162(7) 0.0216(3) Uani 1 1 d . . . .
H8 H 0.8368 0.0282 1.0123 0.026 Uiso 1 1 calc R . . .
C9 C 0.68697(18) 0.10567(15) 0.95702(7) 0.0192(3) Uani 1 1 d . . . .
H9 H 0.6339 0.0509 0.9708 0.023 Uiso 1 1 calc R . . .
C10 C 0.64427(16) 0.19945(14) 0.91221(7) 0.0147(3) Uani 1 1 d . . . .
H10 H 0.5614 0.2088 0.8961 0.018 Uiso 1 1 calc R . . .
C11 C 0.52831(14) 0.46004(14) 0.86252(6) 0.0106(3) Uani 1 1 d . . . .
C12 C 0.41579(15) 0.46114(15) 0.83312(7) 0.0147(3) Uani 1 1 d . . . .
H12 H 0.4247 0.4109 0.7967 0.018 Uiso 1 1 calc R . . .
C13 C 0.29038(16) 0.53544(16) 0.85680(7) 0.0176(3) Uani 1 1 d . . . .
H13 H 0.2144 0.5357 0.8364 0.021 Uiso 1 1 calc R . . .
C14 C 0.27631(16) 0.60892(15) 0.91009(7) 0.0173(3) Uani 1 1 d . . . .
H14 H 0.1910 0.6602 0.9259 0.021 Uiso 1 1 calc R . . .
C15 C 0.38737(16) 0.60738(15) 0.94031(7) 0.0154(3) Uani 1 1 d . . . .
H15 H 0.3780 0.6573 0.9769 0.018 Uiso 1 1 calc R . . .
C16 C 0.51192(15) 0.53267(14) 0.91691(7) 0.0126(3) Uani 1 1 d . . . .
H16 H 0.5872 0.5308 0.9382 0.015 Uiso 1 1 calc R . . .
C17 C 0.74025(15) 0.73318(14) 0.88291(6) 0.0109(3) Uani 1 1 d . . . .
C18 C 0.86967(15) 0.65681(14) 0.89047(7) 0.0135(3) Uani 1 1 d . . . .
H18 H 0.9291 0.6245 0.8547 0.016 Uiso 1 1 calc R . . .
C19 C 0.91134(16) 0.62816(16) 0.95002(7) 0.0170(3) Uani 1 1 d . . . .
H19 H 0.9993 0.5770 0.9548 0.020 Uiso 1 1 calc R . . .
C20 C 0.82447(17) 0.67426(16) 1.00269(7) 0.0192(3) Uani 1 1 d . . . .
H20 H 0.8532 0.6550 1.0433 0.023 Uiso 1 1 calc R . . .
C21 C 0.69638(17) 0.74817(16) 0.99559(7) 0.0185(3) Uani 1 1 d . . . .
H21 H 0.6369 0.7791 1.0315 0.022 Uiso 1 1 calc R . . .
C22 C 0.65371(15) 0.77774(15) 0.93590(7) 0.0140(3) Uani 1 1 d . . . .
H22 H 0.5654 0.8284 0.9315 0.017 Uiso 1 1 calc R . . .
C23 C 0.52699(14) 0.88323(14) 0.81825(6) 0.0102(3) Uani 1 1 d . . . .
C24 C 0.41994(15) 0.83137(14) 0.82814(7) 0.0126(3) Uani 1 1 d . . . .
H24 H 0.4342 0.7414 0.8248 0.015 Uiso 1 1 calc R . . .
C25 C 0.29245(15) 0.91131(15) 0.84282(7) 0.0158(3) Uani 1 1 d . . . .
H25 H 0.2200 0.8757 0.8504 0.019 Uiso 1 1 calc R . . .
C26 C 0.27068(15) 1.04344(15) 0.84649(7) 0.0166(3) Uani 1 1 d . . . .
H26 H 0.1832 1.0980 0.8558 0.020 Uiso 1 1 calc R . . .
C27 C 0.37708(15) 1.09546(15) 0.83657(7) 0.0147(3) Uani 1 1 d . . . .
H27 H 0.3624 1.1856 0.8391 0.018 Uiso 1 1 calc R . . .
C28 C 0.50493(15) 1.01537(14) 0.82300(6) 0.0121(3) Uani 1 1 d . . . .
H28 H 0.5777 1.0509 0.8169 0.015 Uiso 1 1 calc R . . .
C29 C 0.80120(14) 0.87388(14) 0.77844(7) 0.0108(3) Uani 1 1 d . . . .
C30 C 0.82149(14) 0.91031(14) 0.71620(7) 0.0115(3) Uani 1 1 d . . . .
C31 C 0.90953(16) 0.98043(15) 0.69652(7) 0.0161(3) Uani 1 1 d . . . .
H31 H 0.9235 1.0003 0.6535 0.019 Uiso 1 1 calc R . . .
C32 C 0.97693(15) 1.02121(16) 0.74060(8) 0.0177(3) Uani 1 1 d . . . .
H32 H 1.0384 1.0683 0.7279 0.021 Uiso 1 1 calc R . . .
C33 C 0.95365(15) 0.99258(15) 0.80325(7) 0.0156(3) Uani 1 1 d . . . .
H33 H 0.9966 1.0234 0.8337 0.019 Uiso 1 1 calc R . . .
C34 C 0.86826(15) 0.91936(14) 0.82189(7) 0.0131(3) Uani 1 1 d . . . .
H34 H 0.8548 0.8996 0.8650 0.016 Uiso 1 1 calc R . . .
C36 C 0.52959(15) 0.87624(14) 0.66777(6) 0.0118(3) Uani 1 1 d . . . .
C37 C 0.61968(14) 0.94712(14) 0.67107(6) 0.0113(3) Uani 1 1 d . . . .
C38 C 0.58183(16) 1.08025(14) 0.67191(7) 0.0140(3) Uani 1 1 d . . . .
H38 H 0.6461 1.1260 0.6725 0.017 Uiso 1 1 calc R . . .
C39 C 0.44793(16) 1.14493(15) 0.67192(7) 0.0164(3) Uani 1 1 d . . . .
H39 H 0.4196 1.2361 0.6733 0.020 Uiso 1 1 calc R . . .
C40 C 0.35488(16) 1.07685(15) 0.66986(7) 0.0163(3) Uani 1 1 d . . . .
H40 H 0.2632 1.1217 0.6705 0.020 Uiso 1 1 calc R . . .
C41 C 0.39564(15) 0.94346(15) 0.66680(7) 0.0147(3) Uani 1 1 d . . . .
H41 H 0.3319 0.8978 0.6640 0.018 Uiso 1 1 calc R . . .
C42 C 0.46668(15) 0.64026(14) 0.64637(7) 0.0131(3) Uani 1 1 d . . . .
C43 C 0.35491(16) 0.65832(15) 0.68974(7) 0.0160(3) Uani 1 1 d . . . .
H43 H 0.3464 0.7111 0.7253 0.019 Uiso 1 1 calc R . . .
C44 C 0.25643(17) 0.60025(17) 0.68155(8) 0.0198(3) Uani 1 1 d . . . .
H44 H 0.1802 0.6149 0.7108 0.024 Uiso 1 1 calc R . . .
C45 C 0.26952(18) 0.52054(17) 0.63043(8) 0.0227(4) Uani 1 1 d . . . .
H45 H 0.2027 0.4799 0.6250 0.027 Uiso 1 1 calc R . . .
C46 C 0.37991(19) 0.50059(16) 0.58766(8) 0.0218(3) Uani 1 1 d . . . .
H46 H 0.3888 0.4459 0.5529 0.026 Uiso 1 1 calc R . . .
C47 C 0.47838(17) 0.56001(15) 0.59505(7) 0.0170(3) Uani 1 1 d . . . .
H47 H 0.5536 0.5460 0.5652 0.020 Uiso 1 1 calc R . . .
C48 C 0.70787(16) 0.69090(14) 0.59105(7) 0.0136(3) Uani 1 1 d . . . .
C49 C 0.84495(16) 0.63899(15) 0.59001(7) 0.0167(3) Uani 1 1 d . . . .
H49 H 0.8832 0.6036 0.6271 0.020 Uiso 1 1 calc R . . .
C50 C 0.92637(18) 0.63874(16) 0.53475(8) 0.0224(3) Uani 1 1 d . . . .
H50 H 1.0199 0.6038 0.5344 0.027 Uiso 1 1 calc R . . .
C51 C 0.8706(2) 0.68958(17) 0.48032(8) 0.0254(4) Uani 1 1 d . . . .
H51 H 0.9260 0.6884 0.4426 0.030 Uiso 1 1 calc R . . .
C52 C 0.7349(2) 0.74177(17) 0.48091(7) 0.0238(4) Uani 1 1 d . . . .
H52 H 0.6973 0.7763 0.4435 0.029 Uiso 1 1 calc R . . .
C53 C 0.65290(18) 0.74405(15) 0.53616(7) 0.0178(3) Uani 1 1 d . . . .
H53 H 0.5598 0.7816 0.5365 0.021 Uiso 1 1 calc R . . .
O1S O 0.19306(14) 0.87574(13) 0.43790(6) 0.0272(3) Uani 1 1 d . . . .
C1S C 0.2202(2) 0.97857(19) 0.46918(8) 0.0287(4) Uani 1 1 d . . . .
H1SA H 0.1747 1.0623 0.4509 0.034 Uiso 1 1 calc R . . .
H1SB H 0.3168 0.9687 0.4657 0.034 Uiso 1 1 calc R . . .
C2S C 0.1676(2) 0.96984(18) 0.53700(8) 0.0248(4) Uani 1 1 d . . . .
H2SA H 0.0754 1.0256 0.5449 0.030 Uiso 1 1 calc R . . .
H2SB H 0.2241 0.9948 0.5656 0.030 Uiso 1 1 calc R . . .
C3S C 0.1733(2) 0.82735(18) 0.54529(8) 0.0289(4) Uani 1 1 d . . . .
H3SA H 0.2353 0.7856 0.5764 0.035 Uiso 1 1 calc R . . .
H3SB H 0.0843 0.8174 0.5588 0.035 Uiso 1 1 calc R . . .
C4S C 0.2233(2) 0.77042(18) 0.48019(9) 0.0288(4) Uani 1 1 d . . . .
H4SA H 0.3201 0.7286 0.4774 0.035 Uiso 1 1 calc R . . .
H4SB H 0.1779 0.7060 0.4707 0.035 Uiso 1 1 calc R . . .
F1 F 0.0255(7) 0.4982(5) 0.7597(4) 0.0247(7) Uani 0.817(4) 1 d . P A 1
F2 F 0.02438(13) 0.29547(13) 0.79074(8) 0.0271(4) Uani 0.817(4) 1 d . P A 1
F3 F 0.08338(13) 0.33165(14) 0.68926(6) 0.0306(3) Uani 0.822(2) 1 d . P A 1
F4 F 0.2242(4) 0.3404(5) 0.76000(18) 0.0226(6) Uani 0.822(2) 1 d . P A 1
B1 B 0.0905(2) 0.3659(2) 0.75067(12) 0.0170(4) Uani 0.822(2) 1 d . P A 1
B1A B 0.0974(11) 0.3702(11) 0.7823(6) 0.0170(4) Uani 0.178(2) 1 d . P A 2
F3A F 0.0315(7) 0.2878(7) 0.7601(4) 0.0306(3) Uani 0.178(2) 1 d . P A 2
F4A F 0.0944(5) 0.3614(6) 0.8460(3) 0.0226(6) Uani 0.178(2) 1 d . P A 2
F1A F 0.213(2) 0.339(2) 0.7673(11) 0.0247(7) Uani 0.183(4) 1 d . P A 2
F2A F 0.029(4) 0.485(3) 0.7640(19) 0.0271(4) Uani 0.183(4) 1 d . P A 2

loop_
_atom_site_aniso_label
_atom_site_aniso_U_11
_atom_site_aniso_U_22
_atom_site_aniso_U_33
_atom_site_aniso_U_23
_atom_site_aniso_U_13
_atom_site_aniso_U_12
Rh1 0.01059(6) 0.00756(6) 0.00737(5) 0.00005(4) -0.00169(4) -0.00255(4)
P1 0.00872(16) 0.00879(17) 0.00896(16) -0.00019(12) -0.00106(12) -0.00263(13)
P2 0.01286(17) 0.00932(17) 0.00884(16) 0.00047(12) -0.00291(13) -0.00436(14)
O1 0.0122(5) 0.0125(5) 0.0120(5) -0.0018(4) -0.0018(4) -0.0040(4)
N1 0.0113(6) 0.0093(6) 0.0117(5) 0.0015(4) -0.0025(4) -0.0036(5)
C1 0.0115(7) 0.0078(6) 0.0112(6) 0.0006(5) -0.0017(5) -0.0034(5)
C2 0.0170(7) 0.0089(7) 0.0113(6) -0.0010(5) -0.0015(5) -0.0031(6)
C3 0.0186(7) 0.0094(7) 0.0117(6) -0.0015(5) -0.0050(5) -0.0045(6)
C4 0.0224(8) 0.0102(7) 0.0113(6) -0.0036(5) -0.0008(6) -0.0032(6)
C5 0.0154(7) 0.0080(7) 0.0102(6) -0.0007(5) -0.0004(5) -0.0010(5)
C6 0.0157(7) 0.0152(7) 0.0148(7) 0.0016(5) -0.0016(6) -0.0022(6)
C7 0.0193(8) 0.0195(8) 0.0162(7) 0.0014(6) -0.0037(6) 0.0038(6)
C8 0.0307(9) 0.0126(7) 0.0149(7) 0.0036(6) -0.0004(6) 0.0038(7)
C9 0.0294(9) 0.0097(7) 0.0170(7) 0.0006(6) 0.0028(6) -0.0051(6)
C10 0.0196(8) 0.0109(7) 0.0138(7) -0.0013(5) -0.0007(6) -0.0047(6)
C11 0.0117(7) 0.0079(6) 0.0121(6) 0.0020(5) -0.0011(5) -0.0027(5)
C12 0.0147(7) 0.0153(7) 0.0154(7) -0.0005(5) -0.0025(5) -0.0060(6)
C13 0.0125(7) 0.0206(8) 0.0210(8) 0.0019(6) -0.0031(6) -0.0065(6)
C14 0.0135(7) 0.0152(8) 0.0210(7) 0.0015(6) 0.0030(6) -0.0022(6)
C15 0.0201(8) 0.0114(7) 0.0135(7) -0.0004(5) 0.0008(6) -0.0035(6)
C16 0.0140(7) 0.0102(7) 0.0139(7) 0.0015(5) -0.0031(5) -0.0037(6)
C17 0.0131(7) 0.0106(7) 0.0106(6) 0.0007(5) -0.0030(5) -0.0053(5)
C18 0.0125(7) 0.0130(7) 0.0155(7) 0.0003(5) -0.0019(5) -0.0042(6)
C19 0.0150(7) 0.0168(8) 0.0197(7) 0.0051(6) -0.0066(6) -0.0045(6)
C20 0.0240(8) 0.0232(8) 0.0134(7) 0.0048(6) -0.0076(6) -0.0098(7)
C21 0.0216(8) 0.0227(8) 0.0113(7) -0.0003(6) 0.0001(6) -0.0072(7)
C22 0.0135(7) 0.0152(7) 0.0136(7) 0.0005(5) -0.0018(5) -0.0043(6)
C23 0.0104(7) 0.0116(7) 0.0083(6) 0.0003(5) -0.0025(5) -0.0023(5)
C24 0.0140(7) 0.0111(7) 0.0132(6) 0.0012(5) -0.0030(5) -0.0037(6)
C25 0.0115(7) 0.0171(8) 0.0195(7) 0.0020(6) -0.0023(6) -0.0050(6)
C26 0.0112(7) 0.0160(8) 0.0202(7) 0.0000(6) -0.0022(6) 0.0002(6)
C27 0.0166(7) 0.0104(7) 0.0162(7) -0.0006(5) -0.0028(6) -0.0022(6)
C28 0.0129(7) 0.0128(7) 0.0117(6) 0.0001(5) -0.0023(5) -0.0052(6)
C29 0.0083(6) 0.0095(7) 0.0142(7) -0.0010(5) -0.0004(5) -0.0020(5)
C30 0.0107(7) 0.0108(7) 0.0133(7) -0.0024(5) -0.0010(5) -0.0032(5)
C31 0.0159(7) 0.0170(8) 0.0164(7) 0.0004(6) 0.0019(6) -0.0073(6)
C32 0.0125(7) 0.0169(8) 0.0256(8) -0.0012(6) 0.0009(6) -0.0078(6)
C33 0.0102(7) 0.0148(7) 0.0226(8) -0.0031(6) -0.0050(6) -0.0035(6)
C34 0.0119(7) 0.0119(7) 0.0155(7) -0.0010(5) -0.0028(5) -0.0026(6)
C36 0.0164(7) 0.0115(7) 0.0080(6) 0.0012(5) -0.0025(5) -0.0042(6)
C37 0.0127(7) 0.0134(7) 0.0070(6) 0.0000(5) -0.0011(5) -0.0025(6)
C38 0.0203(8) 0.0126(7) 0.0107(6) 0.0003(5) -0.0014(5) -0.0070(6)
C39 0.0231(8) 0.0117(7) 0.0127(7) 0.0007(5) -0.0020(6) -0.0022(6)
C40 0.0164(7) 0.0158(8) 0.0148(7) 0.0020(5) -0.0033(6) -0.0008(6)
C41 0.0166(7) 0.0156(7) 0.0127(7) 0.0020(5) -0.0040(5) -0.0055(6)
C42 0.0167(7) 0.0118(7) 0.0132(7) 0.0044(5) -0.0068(5) -0.0064(6)
C43 0.0188(8) 0.0167(8) 0.0145(7) 0.0032(5) -0.0055(6) -0.0072(6)
C44 0.0194(8) 0.0239(8) 0.0198(8) 0.0080(6) -0.0053(6) -0.0117(7)
C45 0.0281(9) 0.0239(9) 0.0246(8) 0.0080(6) -0.0131(7) -0.0185(7)
C46 0.0340(10) 0.0194(8) 0.0186(7) 0.0016(6) -0.0103(7) -0.0158(7)
C47 0.0245(8) 0.0151(7) 0.0143(7) 0.0021(5) -0.0051(6) -0.0095(6)
C48 0.0213(8) 0.0115(7) 0.0104(6) -0.0008(5) -0.0004(5) -0.0089(6)
C49 0.0215(8) 0.0128(7) 0.0166(7) -0.0025(5) 0.0012(6) -0.0066(6)
C50 0.0265(9) 0.0166(8) 0.0242(8) -0.0064(6) 0.0081(7) -0.0091(7)
C51 0.0423(11) 0.0222(9) 0.0154(7) -0.0051(6) 0.0095(7) -0.0188(8)
C52 0.0452(11) 0.0222(9) 0.0111(7) 0.0020(6) -0.0040(7) -0.0209(8)
C53 0.0287(9) 0.0157(7) 0.0134(7) 0.0013(5) -0.0054(6) -0.0122(7)
O1S 0.0401(8) 0.0264(7) 0.0182(6) 0.0002(5) -0.0028(5) -0.0145(6)
C1S 0.0438(11) 0.0260(10) 0.0213(8) 0.0021(7) -0.0019(8) -0.0183(9)
C2S 0.0340(10) 0.0247(9) 0.0177(8) 0.0022(6) -0.0051(7) -0.0110(8)
C3S 0.0420(11) 0.0258(10) 0.0220(8) 0.0066(7) -0.0062(8) -0.0143(8)
C4S 0.0363(11) 0.0198(9) 0.0296(9) 0.0010(7) 0.0002(8) -0.0079(8)
F1 0.0175(8) 0.0108(15) 0.0420(18) -0.0002(11) 0.0040(9) -0.0002(11)
F2 0.0220(7) 0.0203(7) 0.0367(9) 0.0057(6) 0.0088(6) -0.0068(5)
F3 0.0245(7) 0.0418(8) 0.0248(6) -0.0097(6) -0.0028(5) -0.0072(6)
F4 0.0124(11) 0.0274(8) 0.0274(12) -0.0023(8) -0.0020(8) -0.0046(7)
B1 0.0127(9) 0.0149(10) 0.0231(13) -0.0014(9) 0.0024(9) -0.0046(8)
B1A 0.0127(9) 0.0149(10) 0.0231(13) -0.0014(9) 0.0024(9) -0.0046(8)
F3A 0.0245(7) 0.0418(8) 0.0248(6) -0.0097(6) -0.0028(5) -0.0072(6)
F4A 0.0124(11) 0.0274(8) 0.0274(12) -0.0023(8) -0.0020(8) -0.0046(7)
F1A 0.0175(8) 0.0108(15) 0.0420(18) -0.0002(11) 0.0040(9) -0.0002(11)
F2A 0.0220(7) 0.0203(7) 0.0367(9) 0.0057(6) 0.0088(6) -0.0068(5)

loop_
_atom_type_symbol
_atom_type_description
_atom_type_scat_dispersion_real
_atom_type_scat_dispersion_imag
_atom_type_scat_source
C C 0.0033 0.0016 'International Tables Vol C Tables 4.2.6.8 and 6.1.1.4'
H H 0.0000 0.0000 'International Tables Vol C Tables 4.2.6.8 and 6.1.1.4'
B B 0.0013 0.0007 'International Tables Vol C Tables 4.2.6.8 and 6.1.1.4'
F F 0.0171 0.0103 'International Tables Vol C Tables 4.2.6.8 and 6.1.1.4'
N N 0.0061 0.0033 'International Tables Vol C Tables 4.2.6.8 and 6.1.1.4'
O O 0.0106 0.0060 'International Tables Vol C Tables 4.2.6.8 and 6.1.1.4'
P P 0.1023 0.0942 'International Tables Vol C Tables 4.2.6.8 and 6.1.1.4'
Rh Rh -1.1178 0.9187 'International Tables Vol C Tables 4.2.6.8 and 6.1.1.4'

loop_
_geom_angle_atom_site_label_1
_geom_angle_atom_site_label_2
_geom_angle_atom_site_label_3
_geom_angle
P2 Rh1 P1 94.745(14)
P2 Rh1 C3 95.80(4)
N1 Rh1 P1 91.53(3)
N1 Rh1 P2 171.12(3)
N1 Rh1 C3 76.52(5)
N1 Rh1 C4 91.09(5)
C3 Rh1 P1 161.40(4)
C4 Rh1 P1 161.49(4)
C4 Rh1 P2 84.95(4)
C4 Rh1 C3 35.56(5)
C17 P1 Rh1 112.79(5)
C17 P1 C29 98.93(7)
C23 P1 Rh1 112.63(5)
C23 P1 C17 101.34(6)
C23 P1 C29 104.86(7)
C29 P1 Rh1 123.40(5)
C36 P2 Rh1 121.77(5)
C36 P2 C48 98.87(7)
C42 P2 Rh1 107.28(5)
C42 P2 C36 104.23(7)
C42 P2 C48 104.41(7)
C48 P2 Rh1 118.33(5)
C30 O1 C37 115.19(11)
Rh1 N1 H1A 109.3
Rh1 N1 H1B 109.3
H1A N1 H1B 108.0
C1 N1 Rh1 111.65(8)
C1 N1 H1A 109.3
C1 N1 H1B 109.3
N1 C1 C2 103.50(11)
N1 C1 C5 112.46(12)
N1 C1 C11 108.29(11)
C2 C1 C5 109.90(11)
C11 C1 C2 113.92(12)
C11 C1 C5 108.76(11)
C1 C2 H2A 109.1
C1 C2 H2B 109.1
H2A C2 H2B 107.9
C3 C2 C1 112.32(12)
C3 C2 H2A 109.1
C3 C2 H2B 109.1
Rh1 C3 H3 115.5
C2 C3 Rh1 109.72(9)
C2 C3 H3 115.5
C4 C3 Rh1 71.06(9)
C4 C3 C2 121.42(14)
C4 C3 H3 115.5
Rh1 C4 H4A 116.2
Rh1 C4 H4B 116.2
C3 C4 Rh1 73.38(8)
C3 C4 H4A 116.2
C3 C4 H4B 116.2
H4A C4 H4B 113.2
C6 C5 C1 123.47(13)
C6 C5 C10 118.41(14)
C10 C5 C1 118.12(13)
C5 C6 H6 119.9
C5 C6 C7 120.27(15)
C7 C6 H6 119.9
C6 C7 H7 119.6
C8 C7 C6 120.83(16)
C8 C7 H7 119.6
C7 C8 H8 120.4
C7 C8 C9 119.24(15)
C9 C8 H8 120.4
C8 C9 H9 120.0
C8 C9 C10 120.01(15)
C10 C9 H9 120.0
C5 C10 H10 119.4
C9 C10 C5 121.24(15)
C9 C10 H10 119.4
C12 C11 C1 123.33(13)
C12 C11 C16 118.48(14)
C16 C11 C1 118.15(13)
C11 C12 H12 119.7
C13 C12 C11 120.55(14)
C13 C12 H12 119.7
C12 C13 H13 119.9
C14 C13 C12 120.17(15)
C14 C13 H13 119.9
C13 C14 H14 120.1
C13 C14 C15 119.87(15)
C15 C14 H14 120.1
C14 C15 H15 120.1
C16 C15 C14 119.86(14)
C16 C15 H15 120.1
C11 C16 H16 119.5
C15 C16 C11 121.06(14)
C15 C16 H16 119.5
C18 C17 P1 118.38(11)
C22 C17 P1 122.61(11)
C22 C17 C18 119.01(13)
C17 C18 H18 119.8
C19 C18 C17 120.34(14)
C19 C18 H18 119.8
C18 C19 H19 119.9
C18 C19 C20 120.20(15)
C20 C19 H19 119.9
C19 C20 H20 120.1
C21 C20 C19 119.76(14)
C21 C20 H20 120.1
C20 C21 H21 119.8
C20 C21 C22 120.44(15)
C22 C21 H21 119.8
C17 C22 C21 120.25(14)
C17 C22 H22 119.9
C21 C22 H22 119.9
C24 C23 P1 117.46(11)
C28 C23 P1 122.93(11)
C28 C23 C24 119.55(13)
C23 C24 H24 120.0
C25 C24 C23 120.03(14)
C25 C24 H24 120.0
C24 C25 H25 119.9
C24 C25 C26 120.18(14)
C26 C25 H25 119.9
C25 C26 H26 120.0
C27 C26 C25 119.93(14)
C27 C26 H26 120.0
C26 C27 H27 120.0
C28 C27 C26 119.92(14)
C28 C27 H27 120.0
C23 C28 H28 119.8
C27 C28 C23 120.37(14)
C27 C28 H28 119.8
C30 C29 P1 122.20(11)
C30 C29 C34 116.40(13)
C34 C29 P1 121.39(11)
O1 C30 C29 119.54(13)
O1 C30 C31 117.67(13)
C31 C30 C29 122.79(14)
C30 C31 H31 120.4
C30 C31 C32 119.22(14)
C32 C31 H31 120.4
C31 C32 H32 120.3
C33 C32 C31 119.41(14)
C33 C32 H32 120.3
C32 C33 H33 119.7
C32 C33 C34 120.60(14)
C34 C33 H33 119.7
C29 C34 H34 119.3
C33 C34 C29 121.43(14)
C33 C34 H34 119.3
C37 C36 P2 115.17(11)
C37 C36 C41 117.79(14)
C41 C36 P2 127.04(12)
C36 C37 O1 115.37(13)
C38 C37 O1 121.88(13)
C38 C37 C36 122.71(14)
C37 C38 H38 120.8
C37 C38 C39 118.44(14)
C39 C38 H38 120.8
C38 C39 H39 119.9
C38 C39 C40 120.27(14)
C40 C39 H39 119.9
C39 C40 H40 119.9
C41 C40 C39 120.27(15)
C41 C40 H40 119.9
C36 C41 H41 119.8
C40 C41 C36 120.45(14)
C40 C41 H41 119.8
C43 C42 P2 118.66(11)
C47 C42 P2 122.17(12)
C47 C42 C43 118.51(14)
C42 C43 H43 119.5
C44 C43 C42 120.92(15)
C44 C43 H43 119.5
C43 C44 H44 120.0
C43 C44 C45 119.93(16)
C45 C44 H44 120.0
C44 C45 H45 120.1
C46 C45 C44 119.81(15)
C46 C45 H45 120.1
C45 C46 H46 119.7
C45 C46 C47 120.62(15)
C47 C46 H46 119.7
C42 C47 H47 119.9
C46 C47 C42 120.19(15)
C46 C47 H47 119.9
C49 C48 P2 120.19(11)
C49 C48 C53 119.24(14)
C53 C48 P2 120.36(12)
C48 C49 H49 119.8
C48 C49 C50 120.35(15)
C50 C49 H49 119.8
C49 C50 H50 120.0
C51 C50 C49 119.94(17)
C51 C50 H50 120.0
C50 C51 H51 119.9
C52 C51 C50 120.17(15)
C52 C51 H51 119.9
C51 C52 H52 119.9
C51 C52 C53 120.29(16)
C53 C52 H52 119.9
C48 C53 H53 120.0
C52 C53 C48 119.99(16)
C52 C53 H53 120.0
C4S O1S C1S 104.68(14)
O1S C1S H1SA 110.6
O1S C1S H1SB 110.6
O1S C1S C2S 105.50(14)
H1SA C1S H1SB 108.8
C2S C1S H1SA 110.6
C2S C1S H1SB 110.6
C1S C2S H2SA 111.1
C1S C2S H2SB 111.1
C1S C2S C3S 103.54(15)
H2SA C2S H2SB 109.0
C3S C2S H2SA 111.1
C3S C2S H2SB 111.1
C2S C3S H3SA 111.0
C2S C3S H3SB 111.0
H3SA C3S H3SB 109.0
C4S C3S C2S 103.80(14)
C4S C3S H3SA 111.0
C4S C3S H3SB 111.0
O1S C4S C3S 105.67(14)
O1S C4S H4SA 110.6
O1S C4S H4SB 110.6
C3S C4S H4SA 110.6
C3S C4S H4SB 110.6
H4SA C4S H4SB 108.7
F2 B1 F1 108.5(3)
F3 B1 F1 109.8(4)
F3 B1 F2 107.91(19)
F4 B1 F1 110.0(4)
F4 B1 F2 113.0(3)
F4 B1 F3 107.6(2)
F4A B1A F3A 109.8(9)
F1A B1A F3A 113.1(15)
F1A B1A F4A 101.7(15)
F1A B1A F2A 117(2)
F2A B1A F3A 104(2)
F2A B1A F4A 112(2)

loop_
_geom_bond_atom_site_label_1
_geom_bond_atom_site_label_2
_geom_bond_distance
Rh1 P1 2.3365(4)
Rh1 P2 2.2426(4)
Rh1 N1 2.1457(12)
Rh1 C3 2.2662(14)
Rh1 C4 2.2369(14)
P1 C17 1.8411(14)
P1 C23 1.8239(15)
P1 C29 1.8478(15)
P2 C36 1.8313(15)
P2 C42 1.8267(15)
P2 C48 1.8328(15)
O1 C30 1.3895(17)
O1 C37 1.3961(18)
N1 H1A 0.9900
N1 H1B 0.9900
N1 C1 1.4917(18)
C1 C2 1.5363(19)
C1 C5 1.5364(19)
C1 C11 1.531(2)
C2 H2A 0.9900
C2 H2B 0.9900
C2 C3 1.5205(19)
C3 H3 1.0000
C3 C4 1.375(2)
C4 H4A 0.9900
C4 H4B 0.9900
C5 C6 1.394(2)
C5 C10 1.396(2)
C6 H6 0.9500
C6 C7 1.396(2)
C7 H7 0.9500
C7 C8 1.386(3)
C8 H8 0.9500
C8 C9 1.390(3)
C9 H9 0.9500
C9 C10 1.390(2)
C10 H10 0.9500
C11 C12 1.396(2)
C11 C16 1.399(2)
C12 H12 0.9500
C12 C13 1.395(2)
C13 H13 0.9500
C13 C14 1.387(2)
C14 H14 0.9500
C14 C15 1.390(2)
C15 H15 0.9500
C15 C16 1.388(2)
C16 H16 0.9500
C17 C18 1.403(2)
C17 C22 1.394(2)
C18 H18 0.9500
C18 C19 1.391(2)
C19 H19 0.9500
C19 C20 1.393(2)
C20 H20 0.9500
C20 C21 1.382(2)
C21 H21 0.9500
C21 C22 1.399(2)
C22 H22 0.9500
C23 C24 1.396(2)
C23 C28 1.393(2)
C24 H24 0.9500
C24 C25 1.390(2)
C25 H25 0.9500
C25 C26 1.392(2)
C26 H26 0.9500
C26 C27 1.391(2)
C27 H27 0.9500
C27 C28 1.390(2)
C28 H28 0.9500
C29 C30 1.397(2)
C29 C34 1.405(2)
C30 C31 1.389(2)
C31 H31 0.9500
C31 C32 1.392(2)
C32 H32 0.9500
C32 C33 1.386(2)
C33 H33 0.9500
C33 C34 1.387(2)
C34 H34 0.9500
C36 C37 1.392(2)
C36 C41 1.396(2)
C37 C38 1.387(2)
C38 H38 0.9500
C38 C39 1.387(2)
C39 H39 0.9500
C39 C40 1.393(2)
C40 H40 0.9500
C40 C41 1.391(2)
C41 H41 0.9500
C42 C43 1.401(2)
C42 C47 1.401(2)
C43 H43 0.9500
C43 C44 1.388(2)
C44 H44 0.9500
C44 C45 1.391(2)
C45 H45 0.9500
C45 C46 1.381(3)
C46 H46 0.9500
C46 C47 1.394(2)
C47 H47 0.9500
C48 C49 1.393(2)
C48 C53 1.401(2)
C49 H49 0.9500
C49 C50 1.395(2)
C50 H50 0.9500
C50 C51 1.389(3)
C51 H51 0.9500
C51 C52 1.381(3)
C52 H52 0.9500
C52 C53 1.395(2)
C53 H53 0.9500
O1S C1S 1.432(2)
O1S C4S 1.422(2)
C1S H1SA 0.9900
C1S H1SB 0.9900
C1S C2S 1.518(2)
C2S H2SA 0.9900
C2S H2SB 0.9900
C2S C3S 1.538(3)
C3S H3SA 0.9900
C3S H3SB 0.9900
C3S C4S 1.529(3)
C4S H4SA 0.9900
C4S H4SB 0.9900
F1 B1 1.415(6)
F2 B1 1.401(3)
F3 B1 1.397(3)
F4 B1 1.391(5)
B1A F3A 1.401(14)
B1A F4A 1.366(15)
B1A F1A 1.18(2)
B1A F2A 1.32(3)

loop_
_geom_torsion_atom_site_label_1
_geom_torsion_atom_site_label_2
_geom_torsion_atom_site_label_3
_geom_torsion_atom_site_label_4
_geom_torsion
Rh1 P1 C17 C18 65.12(12)
Rh1 P1 C17 C22 -115.39(12)
Rh1 P1 C23 C24 33.37(12)
Rh1 P1 C23 C28 -149.42(10)
Rh1 P1 C29 C30 42.96(14)
Rh1 P1 C29 C34 -137.09(10)
Rh1 P2 C36 C37 68.98(11)
Rh1 P2 C36 C41 -111.23(12)
Rh1 P2 C42 C43 65.75(12)
Rh1 P2 C42 C47 -104.76(12)
Rh1 P2 C48 C49 -14.12(14)
Rh1 P2 C48 C53 171.17(10)
Rh1 N1 C1 C2 55.01(12)
Rh1 N1 C1 C5 173.56(9)
Rh1 N1 C1 C11 -66.23(12)
P1 C17 C18 C19 178.35(12)
P1 C17 C22 C21 -178.50(12)
P1 C23 C24 C25 177.09(11)
P1 C23 C28 C27 -178.10(11)
P1 C29 C30 O1 3.7(2)
P1 C29 C30 C31 -175.84(12)
P1 C29 C34 C33 177.77(12)
P2 C36 C37 O1 0.45(16)
P2 C36 C37 C38 178.26(11)
P2 C36 C41 C40 179.42(11)
P2 C42 C43 C44 -172.14(12)
P2 C42 C47 C46 170.87(12)
P2 C48 C49 C50 -175.45(12)
P2 C48 C53 C52 176.32(12)
O1 C30 C31 C32 177.74(14)
O1 C37 C38 C39 -179.74(12)
N1 C1 C2 C3 -49.11(15)
N1 C1 C5 C6 -6.34(19)
N1 C1 C5 C10 174.31(12)
N1 C1 C11 C12 121.16(14)
N1 C1 C11 C16 -61.29(16)
C1 C2 C3 Rh1 22.34(15)
C1 C2 C3 C4 101.67(16)
C1 C5 C6 C7 -179.10(14)
C1 C5 C10 C9 178.52(13)
C1 C11 C12 C13 179.00(13)
C1 C11 C16 C15 -179.59(13)
C2 C1 C5 C6 108.39(16)
C2 C1 C5 C10 -70.96(16)
C2 C1 C11 C12 6.60(19)
C2 C1 C11 C16 -175.84(12)
C2 C3 C4 Rh1 -102.03(13)
C5 C1 C2 C3 -169.42(12)
C5 C1 C11 C12 -116.35(15)
C5 C1 C11 C16 61.21(16)
C5 C6 C7 C8 0.4(2)
C6 C5 C10 C9 -0.9(2)
C6 C7 C8 C9 -0.5(2)
C7 C8 C9 C10 -0.2(2)
C8 C9 C10 C5 0.8(2)
C10 C5 C6 C7 0.2(2)
C11 C1 C2 C3 68.25(16)
C11 C1 C5 C6 -126.28(15)
C11 C1 C5 C10 54.37(17)
C11 C12 C13 C14 -0.2(2)
C12 C11 C16 C15 -1.9(2)
C12 C13 C14 C15 -0.7(2)
C13 C14 C15 C16 0.2(2)
C14 C15 C16 C11 1.1(2)
C16 C11 C12 C13 1.4(2)
C17 P1 C23 C24 -87.41(12)
C17 P1 C23 C28 89.80(12)
C17 P1 C29 C30 167.94(13)
C17 P1 C29 C34 -12.11(13)
C17 C18 C19 C20 0.5(2)
C18 C17 C22 C21 1.0(2)
C18 C19 C20 C21 0.3(2)
C19 C20 C21 C22 -0.5(3)
C20 C21 C22 C17 -0.2(2)
C22 C17 C18 C19 -1.2(2)
C23 P1 C17 C18 -174.22(12)
C23 P1 C17 C22 5.27(14)
C23 P1 C29 C30 -87.72(13)
C23 P1 C29 C34 92.23(13)
C23 C24 C25 C26 1.3(2)
C24 C23 C28 C27 -1.0(2)
C24 C25 C26 C27 -1.2(2)
C25 C26 C27 C28 0.0(2)
C26 C27 C28 C23 1.1(2)
C28 C23 C24 C25 -0.2(2)
C29 P1 C17 C18 -66.98(13)
C29 P1 C17 C22 112.51(13)
C29 P1 C23 C24 170.06(11)
C29 P1 C23 C28 -12.74(13)
C29 C30 C31 C32 -2.7(2)
C30 O1 C37 C36 -133.40(13)
C30 O1 C37 C38 48.76(17)
C30 C29 C34 C33 -2.3(2)
C30 C31 C32 C33 -0.8(2)
C31 C32 C33 C34 2.7(2)
C32 C33 C34 C29 -1.1(2)
C34 C29 C30 O1 -176.26(12)
C34 C29 C30 C31 4.2(2)
C36 P2 C42 C43 -64.62(13)
C36 P2 C42 C47 124.87(13)
C36 P2 C48 C49 119.47(13)
C36 P2 C48 C53 -55.24(13)
C36 C37 C38 C39 2.6(2)
C37 O1 C30 C29 76.71(17)
C37 O1 C30 C31 -103.73(15)
C37 C36 C41 C40 -0.8(2)
C37 C38 C39 C40 -1.3(2)
C38 C39 C40 C41 -1.0(2)
C39 C40 C41 C36 2.0(2)
C41 C36 C37 O1 -179.36(12)
C41 C36 C37 C38 -1.5(2)
C42 P2 C36 C37 -169.86(10)
C42 P2 C36 C41 9.93(14)
C42 P2 C48 C49 -133.25(12)
C42 P2 C48 C53 52.03(14)
C42 C43 C44 C45 1.5(2)
C43 C42 C47 C46 0.4(2)
C43 C44 C45 C46 -0.7(2)
C44 C45 C46 C47 -0.2(3)
C45 C46 C47 C42 0.4(2)
C47 C42 C43 C44 -1.3(2)
C48 P2 C36 C37 -62.44(12)
C48 P2 C36 C41 117.35(13)
C48 P2 C42 C43 -167.88(12)
C48 P2 C42 C47 21.61(14)
C48 C49 C50 C51 -0.5(2)
C49 C48 C53 C52 1.6(2)
C49 C50 C51 C52 0.8(3)
C50 C51 C52 C53 0.1(3)
C51 C52 C53 C48 -1.3(2)
C53 C48 C49 C50 -0.7(2)
O1S C1S C2S C3S 25.9(2)
C1S O1S C4S C3S 39.33(19)
C1S C2S C3S C4S -2.4(2)
C2S C3S C4S O1S -22.0(2)
C4S O1S C1S C2S -41.08(19)
